data_1545280
loop_
_publ_author_name
'Pell, Christopher J.'
'Zhu, Yanjun'
'Huacuja, Rafael'
'Herbert, David E.'
'Hughes, Russell P.'
'Ozerov, Oleg V.'

_publ_section_title
;
 Fluorocarbene, fluoroolefin, and fluorocarbyne complexes of Rh
;
_journal_issue 4
_journal_name_full 'Chem. Sci.'
_journal_page_first 3178
_journal_paper_doi 10.1039/C6SC05391B
_journal_volume 8
_journal_year 2017
_chemical_formula_moiety 'C28 H40 F4 N P2 Rh'
_chemical_formula_sum 'C28 H40 F4 N P2 Rh'
_chemical_formula_weight 631.46
_chemical_name_common PNPRh(C2F4)
_chemical_name_systematic PNPRh(C2F4)
_space_group_IT_number 15
_symmetry_cell_setting monoclinic
_symmetry_space_group_name_Hall '-C 2yc'
_symmetry_space_group_name_H-M 'C 1 2/c 1'
_atom_sites_solution_hydrogens geom
_atom_sites_solution_primary direct
_atom_sites_solution_secondary difmap
_audit_creation_method SHELXL-97
_audit_update_record
;
2016-11-21 deposited with the CCDC.
2017-02-16 downloaded from the CCDC.
;
_cell_angle_alpha 90.00
_cell_angle_beta 131.487(2)
_cell_angle_gamma 90.00
_cell_formula_units_Z 4
_cell_length_a 22.851(7)
_cell_length_b 9.929(3)
_cell_length_c 16.292(8)
_cell_measurement_reflns_used 6673
_cell_measurement_temperature 110(2)
_cell_measurement_theta_max 27.00
_cell_measurement_theta_min 2.37
_cell_volume 2769.0(18)
_computing_cell_refinement 'Bruker SMART'
_computing_data_collection 'Bruker SMART'
_computing_data_reduction 'Bruker SAINT'
_computing_molecular_graphics 'Bruker SHELXTL'
_computing_publication_material 'Bruker SHELXTL'
_computing_structure_refinement 'SHELXL-97 (Sheldrick, 1997)'
_computing_structure_solution 'SHELXS-97 (Sheldrick, 1990)'
_diffrn_ambient_temperature 110(2)
_diffrn_measured_fraction_theta_full 0.999
_diffrn_measured_fraction_theta_max 0.999
_diffrn_measurement_device_type 'CCD area detector'
_diffrn_measurement_method 'phi and omega scans'
_diffrn_radiation_monochromator graphite
_diffrn_radiation_source 'fine-focus sealed tube'
_diffrn_radiation_type MoK\a
_diffrn_radiation_wavelength 0.71073
_diffrn_reflns_av_R_equivalents 0.0351
_diffrn_reflns_av_sigmaI/netI 0.0264
_diffrn_reflns_limit_h_max 29
_diffrn_reflns_limit_h_min -29
_diffrn_reflns_limit_k_max 12
_diffrn_reflns_limit_k_min -12
_diffrn_reflns_limit_l_max 20
_diffrn_reflns_limit_l_min -20
_diffrn_reflns_number 14428
_diffrn_reflns_theta_full 27.03
_diffrn_reflns_theta_max 27.03
_diffrn_reflns_theta_min 2.37
_exptl_absorpt_coefficient_mu 0.778
_exptl_absorpt_correction_T_max 0.9193
_exptl_absorpt_correction_T_min 0.8792
_exptl_absorpt_correction_type multi-scan
_exptl_absorpt_process_details SADABS
_exptl_crystal_colour red
_exptl_crystal_density_diffrn 1.515
_exptl_crystal_density_method 'not measured'
_exptl_crystal_description block
_exptl_crystal_F_000 1304
_exptl_crystal_recrystallization_method 'Re-crystallisation from solvent: isooctane'
_exptl_crystal_size_max 0.17
_exptl_crystal_size_mid 0.14
_exptl_crystal_size_min 0.11
_refine_diff_density_max 1.022
_refine_diff_density_min -0.614
_refine_diff_density_rms 0.083
_refine_ls_extinction_method none
_refine_ls_goodness_of_fit_ref 1.045
_refine_ls_hydrogen_treatment constr
_refine_ls_matrix_type full
_refine_ls_number_parameters 169
_refine_ls_number_reflns 3031
_refine_ls_number_restraints 0
_refine_ls_restrained_S_all 1.045
_refine_ls_R_factor_all 0.0327
_refine_ls_R_factor_gt 0.0293
_refine_ls_shift/su_max 0.001
_refine_ls_shift/su_mean 0.000
_refine_ls_structure_factor_coef Fsqd
_refine_ls_weighting_details 'calc w=1/[\s^2^(Fo^2^)+(0.0465P)^2^+7.1227P] where P=(Fo^2^+2Fc^2^)/3'
_refine_ls_weighting_scheme calc
_refine_ls_wR_factor_gt 0.0836
_refine_ls_wR_factor_ref 0.0862
_reflns_number_gt 2775
_reflns_number_total 3031
_reflns_threshold_expression >2sigma(I)
_cod_data_source_file c6sc05391b2.cif
_cod_data_source_block oz332
_cod_depositor_comments 'Adding full bibliography for 1545280--1545282.cif.'
_cod_original_sg_symbol_H-M C2/c
_cod_database_code 1545280

loop_
_symmetry_equiv_pos_as_xyz
'x, y, z'
'-x, y, -z+1/2'
'x+1/2, y+1/2, z'
'-x+1/2, y+1/2, -z+1/2'
'-x, -y, -z'
'x, -y, z-1/2'
'-x+1/2, -y+1/2, -z'
'x+1/2, -y+1/2, z-1/2'

loop_
_atom_site_label
_atom_site_type_symbol
_atom_site_fract_x
_atom_site_fract_y
_atom_site_fract_z
_atom_site_U_iso_or_equiv
_atom_site_adp_type
_atom_site_occupancy
_atom_site_symmetry_multiplicity
_atom_site_calc_flag
_atom_site_refinement_flags
Rh1 Rh 0.0000 1.06184(2) 0.2500 0.01709(10) Uani 1 2 d S
P1 P 0.11174(3) 1.02425(6) 0.43231(5) 0.01706(14) Uani 1 1 d .
F1 F -0.10129(11) 1.29802(19) 0.17343(15) 0.0450(5) Uani 1 1 d .
N1 N 0.0000 0.8549(3) 0.2500 0.0174(5) Uani 1 2 d S
C1 C 0.14374(15) 1.1124(3) 0.5563(2) 0.0221(5) Uani 1 1 d .
H1 H 0.1860 1.0580 0.6190 0.027 Uiso 1 1 calc R
F2 F -0.00692(12) 1.29771(19) 0.35054(15) 0.0462(5) Uani 1 1 d .
C2 C 0.07995(17) 1.1185(3) 0.5621(2) 0.0339(6) Uani 1 1 d .
H2A H 0.0989 1.1668 0.6267 0.051 Uiso 1 1 calc R
H2B H 0.0658 1.0287 0.5649 0.051 Uiso 1 1 calc R
H2C H 0.0350 1.1637 0.4984 0.051 Uiso 1 1 calc R
C3 C 0.17886(17) 1.2518(3) 0.5716(2) 0.0309(6) Uani 1 1 d .
H3A H 0.1400 1.3083 0.5107 0.046 Uiso 1 1 calc R
H3B H 0.2225 1.2426 0.5755 0.046 Uiso 1 1 calc R
H3C H 0.1961 1.2915 0.6382 0.046 Uiso 1 1 calc R
C4 C 0.09336(13) 0.8522(2) 0.44772(19) 0.0176(4) Uani 1 1 d .
C5 C 0.03534(13) 0.7851(2) 0.34763(18) 0.0164(4) Uani 1 1 d .
C6 C 0.01368(14) 0.6555(2) 0.35367(19) 0.0189(5) Uani 1 1 d .
H6 H -0.0252 0.6091 0.2894 0.023 Uiso 1 1 calc R
C7 C 0.04926(14) 0.5959(2) 0.4536(2) 0.0194(5) Uani 1 1 d .
H7 H 0.0334 0.5102 0.4549 0.023 Uiso 1 1 calc R
C8 C 0.10803(14) 0.6600(2) 0.55246(19) 0.0194(5) Uani 1 1 d .
C9 C 0.14644(15) 0.5933(3) 0.6609(2) 0.0252(5) Uani 1 1 d .
H9A H 0.1968 0.5596 0.6919 0.038 Uiso 1 1 calc R
H9B H 0.1144 0.5200 0.6499 0.038 Uiso 1 1 calc R
H9C H 0.1525 0.6578 0.7100 0.038 Uiso 1 1 calc R
C10 C 0.12880(14) 0.7895(2) 0.54690(19) 0.0194(5) Uani 1 1 d .
H10 H 0.1676 0.8351 0.6117 0.023 Uiso 1 1 calc R
C11 C 0.20108(15) 1.0172(3) 0.4513(2) 0.0244(5) Uani 1 1 d .
H11 H 0.2168 1.1104 0.4549 0.029 Uiso 1 1 calc R
C12 C 0.18242(19) 0.9524(3) 0.3514(3) 0.0356(7) Uani 1 1 d .
H12A H 0.2292 0.9468 0.3626 0.053 Uiso 1 1 calc R
H12B H 0.1444 1.0060 0.2877 0.053 Uiso 1 1 calc R
H12C H 0.1619 0.8635 0.3412 0.053 Uiso 1 1 calc R
C13 C 0.26997(16) 0.9482(3) 0.5568(2) 0.0294(6) Uani 1 1 d .
H13A H 0.2556 0.8580 0.5583 0.044 Uiso 1 1 calc R
H13B H 0.2842 0.9975 0.6186 0.044 Uiso 1 1 calc R
H13C H 0.3135 0.9457 0.5602 0.044 Uiso 1 1 calc R
C14 C -0.02640(18) 1.2521(3) 0.2564(2) 0.0366(7) Uani 1 1 d .

loop_
_atom_site_aniso_label
_atom_site_aniso_U_11
_atom_site_aniso_U_22
_atom_site_aniso_U_33
_atom_site_aniso_U_23
_atom_site_aniso_U_13
_atom_site_aniso_U_12
Rh1 0.02060(15) 0.01152(14) 0.01589(15) 0.000 0.01070(12) 0.000
P1 0.0182(3) 0.0141(3) 0.0166(3) -0.0014(2) 0.0105(3) -0.0017(2)
F1 0.0446(11) 0.0350(10) 0.0396(10) 0.0017(8) 0.0213(9) 0.0143(8)
N1 0.0206(14) 0.0149(13) 0.0134(12) 0.000 0.0099(11) 0.000
C1 0.0232(12) 0.0191(12) 0.0180(11) -0.0043(9) 0.0110(10) -0.0025(9)
F2 0.0537(12) 0.0381(10) 0.0382(10) -0.0080(8) 0.0268(9) 0.0067(9)
C2 0.0355(15) 0.0380(16) 0.0334(15) -0.0091(13) 0.0250(13) -0.0038(13)
C3 0.0331(14) 0.0213(13) 0.0301(14) -0.0069(11) 0.0175(12) -0.0064(11)
C4 0.0177(11) 0.0146(11) 0.0175(11) -0.0006(9) 0.0104(9) -0.0009(9)
C5 0.0172(11) 0.0154(11) 0.0153(11) 0.0004(8) 0.0103(9) 0.0016(8)
C6 0.0197(11) 0.0159(11) 0.0178(11) -0.0032(9) 0.0110(10) -0.0018(9)
C7 0.0224(12) 0.0150(11) 0.0223(12) 0.0011(9) 0.0154(10) 0.0001(9)
C8 0.0191(11) 0.0211(12) 0.0177(11) 0.0034(9) 0.0121(10) 0.0034(9)
C9 0.0278(13) 0.0242(13) 0.0197(12) 0.0052(10) 0.0142(11) 0.0005(10)
C10 0.0182(11) 0.0201(12) 0.0163(11) -0.0017(9) 0.0099(9) -0.0016(9)
C11 0.0238(13) 0.0222(13) 0.0301(13) -0.0008(10) 0.0191(11) -0.0031(10)
C12 0.0357(16) 0.0472(18) 0.0339(16) 0.0010(13) 0.0273(14) 0.0055(13)
C13 0.0210(13) 0.0335(15) 0.0298(14) -0.0039(11) 0.0152(12) -0.0011(11)
C14 0.0394(16) 0.0291(15) 0.0228(13) -0.0034(11) 0.0127(13) 0.0116(12)

loop_
_atom_type_symbol
_atom_type_description
_atom_type_scat_dispersion_real
_atom_type_scat_dispersion_imag
_atom_type_scat_source
C C 0.0033 0.0016 'International Tables Vol C Tables 4.2.6.8 and 6.1.1.4'
H H 0.0000 0.0000 'International Tables Vol C Tables 4.2.6.8 and 6.1.1.4'
N N 0.0061 0.0033 'International Tables Vol C Tables 4.2.6.8 and 6.1.1.4'
F F 0.0171 0.0103 'International Tables Vol C Tables 4.2.6.8 and 6.1.1.4'
P P 0.1023 0.0942 'International Tables Vol C Tables 4.2.6.8 and 6.1.1.4'
Rh Rh -1.1178 0.9187 'International Tables Vol C Tables 4.2.6.8 and 6.1.1.4'

loop_
_geom_angle_atom_site_label_1
_geom_angle_atom_site_label_2
_geom_angle_atom_site_label_3
_geom_angle
_geom_angle_site_symmetry_1
_geom_angle_site_symmetry_3
C14 Rh1 C14 39.4(2) . 2
C14 Rh1 N1 160.28(10) . .
C14 Rh1 N1 160.28(10) 2 .
C14 Rh1 P1 95.95(8) . 2
C14 Rh1 P1 101.41(8) 2 2
N1 Rh1 P1 80.785(17) . 2
C14 Rh1 P1 101.41(8) . .
C14 Rh1 P1 95.95(8) 2 .
N1 Rh1 P1 80.786(17) . .
P1 Rh1 P1 161.57(3) 2 .
C4 P1 C1 104.74(11) . .
C4 P1 C11 105.76(11) . .
C1 P1 C11 103.92(12) . .
C4 P1 Rh1 99.69(8) . .
C1 P1 Rh1 128.49(9) . .
C11 P1 Rh1 112.01(9) . .
C5 N1 C5 120.6(3) 2 .
C5 N1 Rh1 119.70(14) 2 .
C5 N1 Rh1 119.70(14) . .
C2 C1 C3 111.9(2) . .
C2 C1 P1 112.59(18) . .
C3 C1 P1 112.93(18) . .
C2 C1 H1 106.3 . .
C3 C1 H1 106.3 . .
P1 C1 H1 106.3 . .
C1 C2 H2A 109.5 . .
C1 C2 H2B 109.5 . .
H2A C2 H2B 109.5 . .
C1 C2 H2C 109.5 . .
H2A C2 H2C 109.5 . .
H2B C2 H2C 109.5 . .
C1 C3 H3A 109.5 . .
C1 C3 H3B 109.5 . .
H3A C3 H3B 109.5 . .
C1 C3 H3C 109.5 . .
H3A C3 H3C 109.5 . .
H3B C3 H3C 109.5 . .
C10 C4 C5 120.7(2) . .
C10 C4 P1 125.04(18) . .
C5 C4 P1 114.24(17) . .
C6 C5 N1 124.6(2) . .
C6 C5 C4 117.1(2) . .
N1 C5 C4 118.1(2) . .
C7 C6 C5 121.0(2) . .
C7 C6 H6 119.5 . .
C5 C6 H6 119.5 . .
C6 C7 C8 122.1(2) . .
C6 C7 H7 119.0 . .
C8 C7 H7 119.0 . .
C7 C8 C10 117.1(2) . .
C7 C8 C9 121.4(2) . .
C10 C8 C9 121.5(2) . .
C8 C9 H9A 109.5 . .
C8 C9 H9B 109.5 . .
H9A C9 H9B 109.5 . .
C8 C9 H9C 109.5 . .
H9A C9 H9C 109.5 . .
H9B C9 H9C 109.5 . .
C4 C10 C8 122.0(2) . .
C4 C10 H10 119.0 . .
C8 C10 H10 119.0 . .
C13 C11 C12 111.4(2) . .
C13 C11 P1 113.98(19) . .
C12 C11 P1 109.84(19) . .
C13 C11 H11 107.1 . .
C12 C11 H11 107.1 . .
P1 C11 H11 107.1 . .
C11 C12 H12A 109.5 . .
C11 C12 H12B 109.5 . .
H12A C12 H12B 109.5 . .
C11 C12 H12C 109.5 . .
H12A C12 H12C 109.5 . .
H12B C12 H12C 109.5 . .
C11 C13 H13A 109.5 . .
C11 C13 H13B 109.5 . .
H13A C13 H13B 109.5 . .
C11 C13 H13C 109.5 . .
H13A C13 H13C 109.5 . .
H13B C13 H13C 109.5 . .
C14 C14 F2 120.9(3) 2 .
C14 C14 F1 120.2(3) 2 .
F2 C14 F1 105.2(2) . .
C14 C14 Rh1 70.28(10) 2 .
F2 C14 Rh1 119.1(2) . .
F1 C14 Rh1 118.78(19) . .

loop_
_geom_bond_atom_site_label_1
_geom_bond_atom_site_label_2
_geom_bond_distance
_geom_bond_site_symmetry_2
Rh1 C14 2.006(3) .
Rh1 C14 2.006(3) 2
Rh1 N1 2.054(3) .
Rh1 P1 2.3309(11) 2
Rh1 P1 2.3309(11) .
P1 C4 1.816(2) .
P1 C1 1.851(3) .
P1 C11 1.852(3) .
F1 C14 1.378(3) .
N1 C5 1.401(3) 2
N1 C5 1.401(3) .
C1 C2 1.523(4) .
C1 C3 1.535(4) .
C1 H1 0.9800 .
F2 C14 1.361(3) .
C2 H2A 0.9600 .
C2 H2B 0.9600 .
C2 H2C 0.9600 .
C3 H3A 0.9600 .
C3 H3B 0.9600 .
C3 H3C 0.9600 .
C4 C10 1.386(3) .
C4 C5 1.413(3) .
C5 C6 1.405(3) .
C6 C7 1.382(3) .
C6 H6 0.9300 .
C7 C8 1.392(3) .
C7 H7 0.9300 .
C8 C10 1.394(3) .
C8 C9 1.509(3) .
C9 H9A 0.9600 .
C9 H9B 0.9600 .
C9 H9C 0.9600 .
C10 H10 0.9300 .
C11 C13 1.522(4) .
C11 C12 1.525(4) .
C11 H11 0.9800 .
C12 H12A 0.9600 .
C12 H12B 0.9600 .
C12 H12C 0.9600 .
C13 H13A 0.9600 .
C13 H13B 0.9600 .
C13 H13C 0.9600 .
C14 C14 1.354(7) 2
